data_7230134
loop_
_publ_author_name
'Filatov, Mikhail A.'
'Karuthedath, Safakath'
'Polestshuk, Pavel M.'
'Callaghan, Susan'
'Flanagan, Keith J.'
'Telitchko, Maxime'
'Wiesner, Thomas'
'Laquai, Fr\'ed\'eric'
'Senge, Mathias O.'

_publ_section_title
;
 Control of triplet state generation in heavy atom-free BODIPY-anthracene
 dyads by media polarity and structural factors.
;
_journal_issue 12
_journal_name_full 'Physical chemistry chemical physics : PCCP'
_journal_page_first 8016
_journal_page_last 8031
_journal_paper_doi 10.1039/c7cp08472b
_journal_volume 20
_journal_year 2018
_chemical_formula_moiety 'C24 H17 B F2 N2'
_chemical_formula_sum 'C24 H17 B F2 N2'
_chemical_formula_weight 382.20
_chemical_name_systematic 8-(10-methylanthracen-9-yl)-4,4-difluoro-4-bora-3a,4a-diaza-s-indacene
_space_group_crystal_system monoclinic
_space_group_IT_number 14
_space_group_name_Hall '-P 2yn'
_space_group_name_H-M_alt 'P 1 21/n 1'
_symmetry_space_group_name_Hall '-P 2yn'
_symmetry_space_group_name_H-M 'P 1 21/n 1'
_atom_sites_solution_hydrogens geom
_audit_creation_date 2017-10-05
_audit_creation_method
;
Olex2 1.2
(compiled 2017.08.10 svn.r3458 for OlexSys, GUI svn.r5381)
;
_audit_update_record
;
2017-11-12 deposited with the CCDC.
2018-02-12 downloaded from the CCDC.
;
_cell_angle_alpha 90
_cell_angle_beta 95.067(2)
_cell_angle_gamma 90
_cell_formula_units_Z 8
_cell_length_a 14.2177(13)
_cell_length_b 13.2738(11)
_cell_length_c 19.7784(17)
_cell_measurement_reflns_used 9969
_cell_measurement_temperature 100
_cell_measurement_theta_max 26.95
_cell_measurement_theta_min 2.29
_cell_volume 3718.1(6)
_computing_cell_refinement 'SAINT v8.37A (Bruker, 2015)'
_computing_data_collection 'APEX 3 (Bruker, 2016) '
_computing_data_reduction 'SAINT v8.37A (Bruker, 2015)'
_computing_molecular_graphics 'Olex2 (Dolomanov et al., 2009)'
_computing_publication_material 'Olex2 (Dolomanov et al., 2009)'
_computing_structure_refinement 'XL (Sheldrick, 2008)'
_computing_structure_solution 'XT (Sheldrick, 2015)'
_diffrn_ambient_temperature 99.99
_diffrn_detector 'Bruker APEX2 area detector'
_diffrn_detector_area_resol_mean 7.9
_diffrn_detector_type 'CCD area detector'
_diffrn_measured_fraction_theta_full 1.000
_diffrn_measured_fraction_theta_max 0.999
_diffrn_measurement_device 'Kappa diffractometer'
_diffrn_measurement_device_type 'Bruker APEX2 area detector'
_diffrn_measurement_method '\w and \f scans'
_diffrn_radiation_monochromator graphite
_diffrn_radiation_probe x-ray
_diffrn_radiation_type MoK\a
_diffrn_radiation_wavelength 0.71073
_diffrn_reflns_av_R_equivalents 0.0521
_diffrn_reflns_av_unetI/netI 0.0349
_diffrn_reflns_Laue_measured_fraction_full 1.000
_diffrn_reflns_Laue_measured_fraction_max 0.999
_diffrn_reflns_limit_h_max 18
_diffrn_reflns_limit_h_min -18
_diffrn_reflns_limit_k_max 17
_diffrn_reflns_limit_k_min -17
_diffrn_reflns_limit_l_max 23
_diffrn_reflns_limit_l_min -25
_diffrn_reflns_number 61492
_diffrn_reflns_point_group_measured_fraction_full 1.000
_diffrn_reflns_point_group_measured_fraction_max 0.999
_diffrn_reflns_theta_full 26.000
_diffrn_reflns_theta_max 27.520
_diffrn_reflns_theta_min 1.695
_diffrn_source 'standard sealed X-ray tube'
_diffrn_source_type 'Siemens, KFF Mo 2K -90 C'
_diffrn_standards_number 0
_exptl_absorpt_coefficient_mu 0.094
_exptl_absorpt_correction_T_max 0.7456
_exptl_absorpt_correction_T_min 0.6917
_exptl_absorpt_correction_type multi-scan
_exptl_absorpt_process_details
'SADABS-2014/5 (Bruker,2014/5) was used for absorption correction. wR2(int) was 0.0522 before and 0.0496 after correction. The Ratio of minimum to maximum transmission is 0.9277. The \l/2 correction factor is Not present.'
_exptl_crystal_colour green
_exptl_crystal_colour_primary green
_exptl_crystal_density_diffrn 1.366
_exptl_crystal_density_method 'not measured'
_exptl_crystal_description Block
_exptl_crystal_F_000 1584
_exptl_crystal_recrystallization_method
'The material was recrystallised from a mixture of DCM and methanol by slow evaporation'
_exptl_crystal_size_max 0.3
_exptl_crystal_size_mid 0.12
_exptl_crystal_size_min 0.12
_refine_diff_density_max 0.305
_refine_diff_density_min -0.239
_refine_diff_density_rms 0.046
_refine_ls_extinction_method none
_refine_ls_goodness_of_fit_ref 1.012
_refine_ls_hydrogen_treatment constr
_refine_ls_matrix_type full
_refine_ls_number_parameters 525
_refine_ls_number_reflns 8548
_refine_ls_number_restraints 0
_refine_ls_restrained_S_all 1.012
_refine_ls_R_factor_all 0.0672
_refine_ls_R_factor_gt 0.0416
_refine_ls_shift/su_max 0.001
_refine_ls_shift/su_mean 0.000
_refine_ls_structure_factor_coef Fsqd
_refine_ls_weighting_details 'w=1/[\s^2^(Fo^2^)+(0.0437P)^2^+1.4841P] where P=(Fo^2^+2Fc^2^)/3'
_refine_ls_weighting_scheme calc
_refine_ls_wR_factor_gt 0.0914
_refine_ls_wR_factor_ref 0.1032
_reflns_Friedel_coverage 0.000
_reflns_number_gt 6278
_reflns_number_total 8548
_reflns_threshold_expression 'I > 2\s(I)'
_cod_data_source_file c7cp08472b2.cif
_cod_data_source_block kjf144_sq
_cod_depositor_comments 'Adding full bibliography for 7230130--7230136.cif.'
_cod_database_code 7230134
_shelx_shelxl_version_number 2014/7
_shelx_space_group_comment
;
The symmetry employed for this shelxl refinement is uniquely defined
by the following loop, which should always be used as a source of
symmetry information in preference to the above space-group names.
They are only intended as comments.
;
_shelx_estimated_absorpt_t_max 0.989
_shelx_estimated_absorpt_t_min 0.972
_olex2_refinement_description
;
1. Fixed Uiso
 At 1.2 times of:
  All C(H) groups
 At 1.5 times of:
  All C(H,H,H) groups
2.a Aromatic/amide H refined with riding coordinates:
 C3(H3), C2(H2), C1(H1), C7(H7), C6(H6), C5(H5), C17(H17), C18(H18), C19(H19),
 C20(H20), C24(H24), C25(H25), C26(H26), C27(H27), C3(H3), C2(H2), C1(H1),
 C7(H7), C6(H6), C5(H5), C17(H17), C18(H18), C19(H19), C20(H20), C24(H24),
 C25(H25), C26(H26), C27(H27)
2.b Idealised Me refined as rotating group:
 C29(H29A,H29B,H29C), C29(H29A,H29B,H29C)
;
_olex2_exptl_crystal_mounting_method 'The crystal was mounted on a MITIGEN micromount with oil'
_olex2_submission_special_instructions 'No special instructions were received'

loop_
_space_group_symop_operation_xyz
'x, y, z'
'-x+1/2, y+1/2, -z+1/2'
'-x, -y, -z'
'x-1/2, -y-1/2, z-1/2'

loop_
_atom_site_label
_atom_site_type_symbol
_atom_site_fract_x
_atom_site_fract_y
_atom_site_fract_z
_atom_site_U_iso_or_equiv
_atom_site_adp_type
_atom_site_occupancy
_atom_site_site_symmetry_order
_atom_site_calc_flag
_atom_site_refinement_flags_posn
N10_1 N 0.66520(9) 0.89761(9) 0.10415(6) 0.0182(3) Uani 1 1 d .
C3_1 C 0.64724(11) 0.99622(12) 0.09334(8) 0.0214(3) Uani 1 1 d .
H3_1 H 0.6529 1.0469 0.1273 0.026 Uiso 1 1 calc R
C2_1 C 0.61910(11) 1.01295(12) 0.02479(8) 0.0223(3) Uani 1 1 d .
H2_1 H 0.6019 1.0758 0.0043 0.027 Uiso 1 1 calc R
C1_1 C 0.62098(10) 0.92070(12) -0.00781(8) 0.0205(3) Uani 1 1 d .
H1_1 H 0.6062 0.9087 -0.0549 0.025 Uiso 1 1 calc R
C9_1 C 0.64883(10) 0.84791(11) 0.04181(7) 0.0172(3) Uani 1 1 d .
C8_1 C 0.65330(10) 0.74231(11) 0.03791(7) 0.0159(3) Uani 1 1 d .
C12_1 C 0.67056(10) 0.68563(11) 0.09708(7) 0.0171(3) Uani 1 1 d .
C7_1 C 0.66861(11) 0.58020(12) 0.10867(8) 0.0209(3) Uani 1 1 d .
H7_1 H 0.6569 0.5294 0.0752 0.025 Uiso 1 1 calc R
C6_1 C 0.68698(11) 0.56517(12) 0.17772(8) 0.0244(3) Uani 1 1 d .
H6_1 H 0.6903 0.5022 0.2006 0.029 Uiso 1 1 calc R
C5_1 C 0.69972(11) 0.66062(12) 0.20751(8) 0.0232(3) Uani 1 1 d .
H5_1 H 0.7133 0.6724 0.2547 0.028 Uiso 1 1 calc R
N11_1 N 0.69004(9) 0.73283(10) 0.16012(6) 0.0186(3) Uani 1 1 d .
B4_1 B 0.70745(12) 0.84745(13) 0.17082(8) 0.0195(4) Uani 1 1 d .
F13_1 F 0.80373(6) 0.86698(7) 0.18134(5) 0.0270(2) Uani 1 1 d .
F14_1 F 0.66295(7) 0.88234(7) 0.22600(4) 0.0288(2) Uani 1 1 d .
C15_1 C 0.63898(10) 0.69218(11) -0.03010(7) 0.0169(3) Uani 1 1 d .
C16_1 C 0.54846(10) 0.68764(11) -0.06491(7) 0.0174(3) Uani 1 1 d .
C17_1 C 0.46615(11) 0.72004(12) -0.03408(8) 0.0213(3) Uani 1 1 d .
H17_1 H 0.4721 0.7411 0.0120 0.026 Uiso 1 1 calc R
C18_1 C 0.37939(11) 0.72127(12) -0.06951(8) 0.0239(3) Uani 1 1 d .
H18_1 H 0.3256 0.7421 -0.0479 0.029 Uiso 1 1 calc R
C19_1 C 0.36958(11) 0.69151(12) -0.13864(8) 0.0241(3) Uani 1 1 d .
H19_1 H 0.3098 0.6968 -0.1640 0.029 Uiso 1 1 calc R
C20_1 C 0.44489(11) 0.65542(12) -0.16902(8) 0.0224(3) Uani 1 1 d .
H20_1 H 0.4363 0.6343 -0.2150 0.027 Uiso 1 1 calc R
C21_1 C 0.53706(11) 0.64855(11) -0.13320(7) 0.0184(3) Uani 1 1 d .
C22_1 C 0.61494(11) 0.60606(11) -0.16285(7) 0.0195(3) Uani 1 1 d .
C23_1 C 0.70511(10) 0.60867(11) -0.12672(7) 0.0176(3) Uani 1 1 d .
C24_1 C 0.78760(11) 0.56974(11) -0.15487(8) 0.0213(3) Uani 1 1 d .
H24_1 H 0.7806 0.5371 -0.1978 0.026 Uiso 1 1 calc R
C25_1 C 0.87531(11) 0.57817(12) -0.12196(8) 0.0228(3) Uani 1 1 d .
H25_1 H 0.9283 0.5518 -0.1421 0.027 Uiso 1 1 calc R
C26_1 C 0.88808(11) 0.62628(12) -0.05759(8) 0.0214(3) Uani 1 1 d .
H26_1 H 0.9497 0.6331 -0.0352 0.026 Uiso 1 1 calc R
C27_1 C 0.81197(10) 0.66259(11) -0.02799(7) 0.0179(3) Uani 1 1 d .
H27_1 H 0.8214 0.6940 0.0152 0.021 Uiso 1 1 calc R
C28_1 C 0.71799(10) 0.65465(11) -0.06036(7) 0.0167(3) Uani 1 1 d .
C29_1 C 0.60250(12) 0.55831(13) -0.23240(8) 0.0271(4) Uani 1 1 d .
H29A_1 H 0.6348 0.5992 -0.2645 0.041 Uiso 1 1 calc GR
H29B_1 H 0.5351 0.5544 -0.2475 0.041 Uiso 1 1 calc GR
H29C_1 H 0.6296 0.4904 -0.2303 0.041 Uiso 1 1 calc GR
N10_2 N 0.61683(9) 0.57300(9) 0.45852(6) 0.0175(3) Uani 1 1 d .
C3_2 C 0.61037(10) 0.47208(12) 0.45717(8) 0.0210(3) Uani 1 1 d .
H3_2 H 0.6036 0.4324 0.4171 0.025 Uiso 1 1 calc R
C2_2 C 0.61508(11) 0.43361(12) 0.52372(8) 0.0219(3) Uani 1 1 d .
H2_2 H 0.6117 0.3647 0.5363 0.026 Uiso 1 1 calc R
C1_2 C 0.62559(10) 0.51492(12) 0.56718(8) 0.0200(3) Uani 1 1 d .
H1_2 H 0.6307 0.5124 0.6154 0.024 Uiso 1 1 calc R
C9_2 C 0.62744(10) 0.60290(11) 0.52679(7) 0.0167(3) Uani 1 1 d .
C8_2 C 0.64096(10) 0.70359(11) 0.54444(7) 0.0160(3) Uani 1 1 d .
C12_2 C 0.63874(10) 0.77808(11) 0.49377(7) 0.0177(3) Uani 1 1 d .
C7_2 C 0.65252(11) 0.88310(12) 0.49864(8) 0.0214(3) Uani 1 1 d .
H7_2 H 0.6662 0.9207 0.5392 0.026 Uiso 1 1 calc R
C6_2 C 0.64230(11) 0.92107(13) 0.43326(8) 0.0241(3) Uani 1 1 d .
H6_2 H 0.6472 0.9897 0.4205 0.029 Uiso 1 1 calc R
C5_2 C 0.62335(11) 0.83927(12) 0.38943(8) 0.0218(3) Uani 1 1 d .
H5_2 H 0.6137 0.8439 0.3414 0.026 Uiso 1 1 calc R
N11_2 N 0.62074(9) 0.75305(10) 0.42531(6) 0.0178(3) Uani 1 1 d .
B4_2 B 0.61021(12) 0.64487(14) 0.39639(8) 0.0201(4) Uani 1 1 d .
F13_2 F 0.68397(7) 0.62508(7) 0.35638(5) 0.0325(2) Uani 1 1 d .
F14_2 F 0.52475(7) 0.63341(7) 0.35800(5) 0.0325(2) Uani 1 1 d .
C15_2 C 0.66242(10) 0.73635(11) 0.61668(7) 0.0168(3) Uani 1 1 d .
C16_2 C 0.75466(10) 0.72484(12) 0.64780(7) 0.0194(3) Uani 1 1 d .
C17_2 C 0.82638(11) 0.67370(13) 0.61421(8) 0.0261(4) Uani 1 1 d .
H17_2 H 0.8108 0.6454 0.5705 0.031 Uiso 1 1 calc R
C18_2 C 0.91629(12) 0.66479(15) 0.64358(9) 0.0325(4) Uani 1 1 d .
H18_2 H 0.9623 0.6297 0.6207 0.039 Uiso 1 1 calc R
C19_2 C 0.94126(12) 0.70797(15) 0.70838(9) 0.0339(4) Uani 1 1 d .
H19_2 H 1.0044 0.7028 0.7282 0.041 Uiso 1 1 calc R
C20_2 C 0.87577(12) 0.75661(14) 0.74228(8) 0.0285(4) Uani 1 1 d .
H20_2 H 0.8941 0.7845 0.7857 0.034 Uiso 1 1 calc R
C21_2 C 0.77918(11) 0.76701(12) 0.71424(7) 0.0205(3) Uani 1 1 d .
C22_2 C 0.71027(11) 0.81754(12) 0.74871(7) 0.0211(3) Uani 1 1 d .
C23_2 C 0.61756(11) 0.82701(11) 0.71731(7) 0.0189(3) Uani 1 1 d .
C24_2 C 0.54507(12) 0.87926(12) 0.74950(8) 0.0244(3) Uani 1 1 d .
H24_2 H 0.5601 0.9088 0.7928 0.029 Uiso 1 1 calc R
C25_2 C 0.45541(12) 0.88749(12) 0.71950(8) 0.0256(4) Uani 1 1 d .
H25_2 H 0.4092 0.9235 0.7416 0.031 Uiso 1 1 calc R
C26_2 C 0.43077(11) 0.84244(12) 0.65535(8) 0.0235(3) Uani 1 1 d .
H26_2 H 0.3675 0.8462 0.6355 0.028 Uiso 1 1 calc R
C27_2 C 0.49734(10) 0.79387(11) 0.62202(7) 0.0191(3) Uani 1 1 d .
H27_2 H 0.4800 0.7651 0.5787 0.023 Uiso 1 1 calc R
C28_2 C 0.59307(10) 0.78534(11) 0.65100(7) 0.0176(3) Uani 1 1 d .
C29_2 C 0.73281(13) 0.86161(13) 0.81868(8) 0.0290(4) Uani 1 1 d .
H29A_2 H 0.7207 0.9343 0.8173 0.043 Uiso 1 1 calc GR
H29B_2 H 0.7994 0.8494 0.8336 0.043 Uiso 1 1 calc GR
H29C_2 H 0.6929 0.8297 0.8505 0.043 Uiso 1 1 calc GR

loop_
_atom_site_aniso_label
_atom_site_aniso_U_11
_atom_site_aniso_U_22
_atom_site_aniso_U_33
_atom_site_aniso_U_23
_atom_site_aniso_U_13
_atom_site_aniso_U_12
N10_1 0.0172(6) 0.0194(7) 0.0182(6) -0.0038(5) 0.0023(5) -0.0016(5)
C3_1 0.0191(7) 0.0177(8) 0.0277(8) -0.0035(6) 0.0039(6) -0.0016(6)
C2_1 0.0202(8) 0.0192(8) 0.0276(8) 0.0032(6) 0.0028(6) 0.0013(6)
C1_1 0.0181(7) 0.0227(8) 0.0209(7) 0.0010(6) 0.0025(6) 0.0014(6)
C9_1 0.0148(7) 0.0207(8) 0.0163(7) -0.0021(6) 0.0022(5) 0.0003(6)
C8_1 0.0118(7) 0.0204(7) 0.0157(7) -0.0014(6) 0.0021(5) -0.0002(6)
C12_1 0.0163(7) 0.0197(8) 0.0157(7) -0.0034(6) 0.0028(6) -0.0009(6)
C7_1 0.0206(8) 0.0197(8) 0.0223(8) -0.0007(6) 0.0014(6) -0.0014(6)
C6_1 0.0261(9) 0.0232(8) 0.0239(8) 0.0056(7) 0.0026(6) -0.0026(7)
C5_1 0.0248(8) 0.0288(9) 0.0162(7) 0.0024(6) 0.0028(6) -0.0025(7)
N11_1 0.0194(6) 0.0222(7) 0.0145(6) 0.0000(5) 0.0021(5) -0.0016(5)
B4_1 0.0204(8) 0.0221(9) 0.0162(8) -0.0023(7) 0.0026(6) -0.0034(7)
F13_1 0.0239(5) 0.0304(5) 0.0254(5) 0.0023(4) -0.0051(4) -0.0066(4)
F14_1 0.0400(6) 0.0285(5) 0.0189(5) -0.0067(4) 0.0089(4) -0.0031(4)
C15_1 0.0194(7) 0.0162(7) 0.0151(7) 0.0001(6) 0.0012(6) -0.0001(6)
C16_1 0.0190(7) 0.0159(7) 0.0172(7) -0.0005(6) 0.0004(6) 0.0006(6)
C17_1 0.0208(8) 0.0217(8) 0.0214(8) -0.0045(6) 0.0017(6) -0.0001(6)
C18_1 0.0172(8) 0.0237(8) 0.0308(9) -0.0047(7) 0.0015(6) 0.0008(6)
C19_1 0.0183(8) 0.0249(8) 0.0278(8) 0.0000(7) -0.0049(6) -0.0013(6)
C20_1 0.0238(8) 0.0225(8) 0.0199(8) -0.0002(6) -0.0033(6) -0.0026(6)
C21_1 0.0200(7) 0.0170(7) 0.0179(7) 0.0007(6) -0.0002(6) -0.0015(6)
C22_1 0.0235(8) 0.0181(7) 0.0167(7) -0.0006(6) 0.0016(6) -0.0022(6)
C23_1 0.0211(8) 0.0156(7) 0.0164(7) 0.0005(6) 0.0034(6) -0.0004(6)
C24_1 0.0261(8) 0.0200(8) 0.0181(7) -0.0015(6) 0.0046(6) 0.0004(6)
C25_1 0.0227(8) 0.0225(8) 0.0243(8) -0.0010(6) 0.0077(6) 0.0028(6)
C26_1 0.0181(7) 0.0229(8) 0.0234(8) 0.0016(6) 0.0023(6) 0.0002(6)
C27_1 0.0204(7) 0.0173(7) 0.0157(7) -0.0003(6) 0.0005(6) -0.0001(6)
C28_1 0.0186(7) 0.0150(7) 0.0164(7) 0.0018(6) 0.0013(6) 0.0000(6)
C29_1 0.0280(9) 0.0327(9) 0.0203(8) -0.0063(7) 0.0005(7) 0.0004(7)
N10_2 0.0163(6) 0.0209(7) 0.0151(6) -0.0015(5) 0.0005(5) 0.0017(5)
C3_2 0.0193(8) 0.0224(8) 0.0214(8) -0.0040(6) 0.0015(6) 0.0029(6)
C2_2 0.0216(8) 0.0193(8) 0.0246(8) 0.0017(6) 0.0017(6) 0.0031(6)
C1_2 0.0187(7) 0.0228(8) 0.0183(7) 0.0018(6) 0.0008(6) 0.0029(6)
C9_2 0.0150(7) 0.0216(8) 0.0134(7) 0.0000(6) 0.0002(5) 0.0026(6)
C8_2 0.0107(6) 0.0226(8) 0.0146(7) 0.0011(6) 0.0009(5) 0.0020(6)
C12_2 0.0140(7) 0.0232(8) 0.0157(7) -0.0006(6) 0.0004(5) 0.0010(6)
C7_2 0.0192(8) 0.0224(8) 0.0227(8) 0.0002(6) 0.0016(6) -0.0003(6)
C6_2 0.0224(8) 0.0231(8) 0.0270(8) 0.0047(7) 0.0040(6) -0.0014(6)
C5_2 0.0191(8) 0.0278(9) 0.0188(7) 0.0071(6) 0.0028(6) 0.0017(6)
N11_2 0.0165(6) 0.0231(7) 0.0138(6) 0.0029(5) 0.0017(5) 0.0020(5)
B4_2 0.0225(9) 0.0235(9) 0.0139(8) 0.0003(7) -0.0009(7) 0.0025(7)
F13_2 0.0442(6) 0.0342(6) 0.0212(5) 0.0043(4) 0.0143(4) 0.0119(5)
F14_2 0.0358(6) 0.0322(6) 0.0262(5) 0.0020(4) -0.0153(4) -0.0016(4)
C15_2 0.0177(7) 0.0182(7) 0.0145(7) 0.0014(6) 0.0011(5) -0.0014(6)
C16_2 0.0186(7) 0.0231(8) 0.0164(7) 0.0031(6) 0.0005(6) -0.0025(6)
C17_2 0.0214(8) 0.0385(10) 0.0185(8) 0.0018(7) 0.0015(6) 0.0029(7)
C18_2 0.0184(8) 0.0531(12) 0.0262(9) 0.0054(8) 0.0021(7) 0.0049(8)
C19_2 0.0165(8) 0.0573(12) 0.0267(9) 0.0089(8) -0.0047(7) -0.0026(8)
C20_2 0.0245(8) 0.0391(10) 0.0203(8) 0.0049(7) -0.0067(6) -0.0074(7)
C21_2 0.0208(8) 0.0222(8) 0.0178(7) 0.0040(6) -0.0026(6) -0.0044(6)
C22_2 0.0275(8) 0.0198(8) 0.0155(7) 0.0009(6) -0.0008(6) -0.0066(6)
C23_2 0.0251(8) 0.0170(7) 0.0149(7) 0.0005(6) 0.0029(6) -0.0025(6)
C24_2 0.0337(9) 0.0235(8) 0.0167(7) -0.0023(6) 0.0061(6) -0.0022(7)
C25_2 0.0300(9) 0.0254(9) 0.0231(8) 0.0006(7) 0.0111(7) 0.0035(7)
C26_2 0.0206(8) 0.0258(8) 0.0242(8) 0.0023(7) 0.0034(6) 0.0007(7)
C27_2 0.0201(7) 0.0202(8) 0.0171(7) 0.0002(6) 0.0018(6) -0.0002(6)
C28_2 0.0198(7) 0.0166(7) 0.0164(7) 0.0021(6) 0.0022(6) -0.0021(6)
C29_2 0.0388(10) 0.0276(9) 0.0191(8) -0.0025(7) -0.0054(7) -0.0043(8)

loop_
_atom_type_symbol
_atom_type_description
_atom_type_scat_dispersion_real
_atom_type_scat_dispersion_imag
_atom_type_scat_source
C C 0.0033 0.0016 'International Tables Vol C Tables 4.2.6.8 and 6.1.1.4'
H H 0.0000 0.0000 'International Tables Vol C Tables 4.2.6.8 and 6.1.1.4'
B B 0.0013 0.0007 'International Tables Vol C Tables 4.2.6.8 and 6.1.1.4'
F F 0.0171 0.0103 'International Tables Vol C Tables 4.2.6.8 and 6.1.1.4'
N N 0.0061 0.0033 'International Tables Vol C Tables 4.2.6.8 and 6.1.1.4'

loop_
_geom_angle_atom_site_label_1
_geom_angle_atom_site_label_2
_geom_angle_atom_site_label_3
_geom_angle
C3_1 N10_1 C9_1 107.69(12)
C3_1 N10_1 B4_1 127.31(13)
C9_1 N10_1 B4_1 124.66(12)
N10_1 C3_1 H3_1 125.0
N10_1 C3_1 C2_1 110.03(13)
C2_1 C3_1 H3_1 125.0
C3_1 C2_1 H2_1 126.4
C1_1 C2_1 C3_1 107.19(14)
C1_1 C2_1 H2_1 126.4
C2_1 C1_1 H1_1 126.3
C2_1 C1_1 C9_1 107.33(13)
C9_1 C1_1 H1_1 126.3
N10_1 C9_1 C1_1 107.76(13)
N10_1 C9_1 C8_1 120.91(13)
C8_1 C9_1 C1_1 131.07(14)
C9_1 C8_1 C15_1 119.27(13)
C12_1 C8_1 C9_1 119.83(13)
C12_1 C8_1 C15_1 120.91(13)
C8_1 C12_1 C7_1 131.55(14)
C8_1 C12_1 N11_1 120.79(13)
N11_1 C12_1 C7_1 107.60(12)
C12_1 C7_1 H7_1 126.4
C6_1 C7_1 C12_1 107.30(14)
C6_1 C7_1 H7_1 126.4
C7_1 C6_1 H6_1 126.5
C7_1 C6_1 C5_1 106.91(14)
C5_1 C6_1 H6_1 126.5
C6_1 C5_1 H5_1 124.7
N11_1 C5_1 C6_1 110.56(13)
N11_1 C5_1 H5_1 124.7
C12_1 N11_1 B4_1 125.16(12)
C5_1 N11_1 C12_1 107.63(13)
C5_1 N11_1 B4_1 126.91(13)
N10_1 B4_1 N11_1 105.06(12)
F13_1 B4_1 N10_1 110.47(12)
F13_1 B4_1 N11_1 110.24(13)
F14_1 B4_1 N10_1 110.86(13)
F14_1 B4_1 N11_1 110.83(13)
F14_1 B4_1 F13_1 109.33(13)
C16_1 C15_1 C8_1 120.29(13)
C16_1 C15_1 C28_1 120.41(13)
C28_1 C15_1 C8_1 119.20(13)
C15_1 C16_1 C17_1 121.70(13)
C15_1 C16_1 C21_1 119.74(13)
C17_1 C16_1 C21_1 118.56(13)
C16_1 C17_1 H17_1 119.3
C18_1 C17_1 C16_1 121.38(14)
C18_1 C17_1 H17_1 119.3
C17_1 C18_1 H18_1 120.0
C17_1 C18_1 C19_1 119.96(14)
C19_1 C18_1 H18_1 120.0
C18_1 C19_1 H19_1 119.7
C20_1 C19_1 C18_1 120.64(14)
C20_1 C19_1 H19_1 119.7
C19_1 C20_1 H20_1 119.2
C19_1 C20_1 C21_1 121.59(14)
C21_1 C20_1 H20_1 119.2
C20_1 C21_1 C16_1 117.45(13)
C22_1 C21_1 C16_1 120.26(13)
C22_1 C21_1 C20_1 122.28(13)
C21_1 C22_1 C29_1 120.77(14)
C23_1 C22_1 C21_1 119.29(13)
C23_1 C22_1 C29_1 119.95(14)
C22_1 C23_1 C24_1 122.03(13)
C22_1 C23_1 C28_1 120.46(13)
C24_1 C23_1 C28_1 117.47(13)
C23_1 C24_1 H24_1 119.0
C25_1 C24_1 C23_1 122.01(14)
C25_1 C24_1 H24_1 119.0
C24_1 C25_1 H25_1 119.8
C24_1 C25_1 C26_1 120.34(14)
C26_1 C25_1 H25_1 119.8
C25_1 C26_1 H26_1 120.0
C27_1 C26_1 C25_1 120.00(14)
C27_1 C26_1 H26_1 120.0
C26_1 C27_1 H27_1 119.1
C26_1 C27_1 C28_1 121.74(14)
C28_1 C27_1 H27_1 119.1
C15_1 C28_1 C23_1 119.55(13)
C15_1 C28_1 C27_1 122.05(13)
C27_1 C28_1 C23_1 118.38(13)
C22_1 C29_1 H29A_1 109.5
C22_1 C29_1 H29B_1 109.5
C22_1 C29_1 H29C_1 109.5
H29A_1 C29_1 H29B_1 109.5
H29A_1 C29_1 H29C_1 109.5
H29B_1 C29_1 H29C_1 109.5
C3_2 N10_2 C9_2 107.62(12)
C3_2 N10_2 B4_2 126.74(13)
C9_2 N10_2 B4_2 125.60(12)
N10_2 C3_2 H3_2 124.9
N10_2 C3_2 C2_2 110.23(13)
C2_2 C3_2 H3_2 124.9
C3_2 C2_2 H2_2 126.5
C1_2 C2_2 C3_2 106.99(14)
C1_2 C2_2 H2_2 126.5
C2_2 C1_2 H1_2 126.3
C2_2 C1_2 C9_2 107.46(13)
C9_2 C1_2 H1_2 126.3
N10_2 C9_2 C1_2 107.69(13)
C8_2 C9_2 N10_2 120.97(13)
C8_2 C9_2 C1_2 131.29(13)
C9_2 C8_2 C12_2 120.19(13)
C9_2 C8_2 C15_2 122.03(13)
C12_2 C8_2 C15_2 117.72(13)
C8_2 C12_2 C7_2 130.71(14)
N11_2 C12_2 C8_2 120.98(13)
N11_2 C12_2 C7_2 108.31(13)
C12_2 C7_2 H7_2 126.5
C6_2 C7_2 C12_2 107.09(14)
C6_2 C7_2 H7_2 126.5
C7_2 C6_2 H6_2 126.4
C7_2 C6_2 C5_2 107.13(14)
C5_2 C6_2 H6_2 126.4
C6_2 C5_2 H5_2 124.9
N11_2 C5_2 C6_2 110.17(13)
N11_2 C5_2 H5_2 124.9
C12_2 N11_2 B4_2 125.64(12)
C5_2 N11_2 C12_2 107.29(13)
C5_2 N11_2 B4_2 126.79(12)
N11_2 B4_2 N10_2 106.29(12)
F13_2 B4_2 N10_2 109.74(13)
F13_2 B4_2 N11_2 109.37(13)
F14_2 B4_2 N10_2 110.85(13)
F14_2 B4_2 N11_2 110.88(13)
F14_2 B4_2 F13_2 109.65(13)
C16_2 C15_2 C8_2 119.27(13)
C28_2 C15_2 C8_2 120.15(13)
C28_2 C15_2 C16_2 120.38(13)
C15_2 C16_2 C17_2 121.43(14)
C15_2 C16_2 C21_2 119.83(14)
C17_2 C16_2 C21_2 118.72(14)
C16_2 C17_2 H17_2 119.3
C18_2 C17_2 C16_2 121.46(15)
C18_2 C17_2 H17_2 119.3
C17_2 C18_2 H18_2 120.0
C17_2 C18_2 C19_2 120.03(16)
C19_2 C18_2 H18_2 120.0
C18_2 C19_2 H19_2 119.7
C20_2 C19_2 C18_2 120.65(15)
C20_2 C19_2 H19_2 119.7
C19_2 C20_2 H20_2 119.1
C19_2 C20_2 C21_2 121.82(15)
C21_2 C20_2 H20_2 119.1
C20_2 C21_2 C16_2 117.30(14)
C22_2 C21_2 C16_2 120.14(14)
C22_2 C21_2 C20_2 122.55(14)
C21_2 C22_2 C23_2 119.37(13)
C21_2 C22_2 C29_2 121.76(14)
C23_2 C22_2 C29_2 118.87(14)
C22_2 C23_2 C24_2 121.75(14)
C22_2 C23_2 C28_2 120.56(14)
C24_2 C23_2 C28_2 117.68(14)
C23_2 C24_2 H24_2 119.1
C25_2 C24_2 C23_2 121.74(14)
C25_2 C24_2 H24_2 119.1
C24_2 C25_2 H25_2 119.9
C24_2 C25_2 C26_2 120.23(15)
C26_2 C25_2 H25_2 119.9
C25_2 C26_2 H26_2 119.8
C27_2 C26_2 C25_2 120.34(15)
C27_2 C26_2 H26_2 119.8
C26_2 C27_2 H27_2 119.4
C26_2 C27_2 C28_2 121.30(14)
C28_2 C27_2 H27_2 119.4
C15_2 C28_2 C23_2 119.68(13)
C15_2 C28_2 C27_2 121.69(13)
C27_2 C28_2 C23_2 118.63(13)
C22_2 C29_2 H29A_2 109.5
C22_2 C29_2 H29B_2 109.5
C22_2 C29_2 H29C_2 109.5
H29A_2 C29_2 H29B_2 109.5
H29A_2 C29_2 H29C_2 109.5
H29B_2 C29_2 H29C_2 109.5

loop_
_geom_bond_atom_site_label_1
_geom_bond_atom_site_label_2
_geom_bond_distance
N10_1 C3_1 1.3470(19)
N10_1 C9_1 1.3996(18)
N10_1 B4_1 1.550(2)
C3_1 H3_1 0.9500
C3_1 C2_1 1.397(2)
C2_1 H2_1 0.9500
C2_1 C1_1 1.385(2)
C1_1 H1_1 0.9500
C1_1 C9_1 1.409(2)
C9_1 C8_1 1.406(2)
C8_1 C12_1 1.395(2)
C8_1 C15_1 1.4984(19)
C12_1 C7_1 1.419(2)
C12_1 N11_1 1.4011(18)
C7_1 H7_1 0.9500
C7_1 C6_1 1.382(2)
C6_1 H6_1 0.9500
C6_1 C5_1 1.402(2)
C5_1 H5_1 0.9500
C5_1 N11_1 1.339(2)
N11_1 B4_1 1.553(2)
B4_1 F13_1 1.3907(19)
B4_1 F14_1 1.3885(19)
C15_1 C16_1 1.406(2)
C15_1 C28_1 1.410(2)
C16_1 C17_1 1.433(2)
C16_1 C21_1 1.443(2)
C17_1 H17_1 0.9500
C17_1 C18_1 1.364(2)
C18_1 H18_1 0.9500
C18_1 C19_1 1.418(2)
C19_1 H19_1 0.9500
C19_1 C20_1 1.360(2)
C20_1 H20_1 0.9500
C20_1 C21_1 1.436(2)
C21_1 C22_1 1.415(2)
C22_1 C23_1 1.412(2)
C22_1 C29_1 1.511(2)
C23_1 C24_1 1.438(2)
C23_1 C28_1 1.444(2)
C24_1 H24_1 0.9500
C24_1 C25_1 1.359(2)
C25_1 H25_1 0.9500
C25_1 C26_1 1.422(2)
C26_1 H26_1 0.9500
C26_1 C27_1 1.363(2)
C27_1 H27_1 0.9500
C27_1 C28_1 1.434(2)
C29_1 H29A_1 0.9800
C29_1 H29B_1 0.9800
C29_1 H29C_1 0.9800
N10_2 C3_2 1.343(2)
N10_2 C9_2 1.4025(18)
N10_2 B4_2 1.552(2)
C3_2 H3_2 0.9500
C3_2 C2_2 1.408(2)
C2_2 H2_2 0.9500
C2_2 C1_2 1.380(2)
C1_2 H1_2 0.9500
C1_2 C9_2 1.417(2)
C9_2 C8_2 1.390(2)
C8_2 C12_2 1.406(2)
C8_2 C15_2 1.4988(19)
C12_2 C7_2 1.410(2)
C12_2 N11_2 1.3957(18)
C7_2 H7_2 0.9500
C7_2 C6_2 1.384(2)
C6_2 H6_2 0.9500
C6_2 C5_2 1.401(2)
C5_2 H5_2 0.9500
C5_2 N11_2 1.3488(19)
N11_2 B4_2 1.548(2)
B4_2 F13_2 1.393(2)
B4_2 F14_2 1.3831(19)
C15_2 C16_2 1.407(2)
C15_2 C28_2 1.405(2)
C16_2 C17_2 1.436(2)
C16_2 C21_2 1.443(2)
C17_2 H17_2 0.9500
C17_2 C18_2 1.362(2)
C18_2 H18_2 0.9500
C18_2 C19_2 1.420(2)
C19_2 H19_2 0.9500
C19_2 C20_2 1.358(3)
C20_2 H20_2 0.9500
C20_2 C21_2 1.441(2)
C21_2 C22_2 1.412(2)
C22_2 C23_2 1.412(2)
C22_2 C29_2 1.510(2)
C23_2 C24_2 1.437(2)
C23_2 C28_2 1.438(2)
C24_2 H24_2 0.9500
C24_2 C25_2 1.362(2)
C25_2 H25_2 0.9500
C25_2 C26_2 1.418(2)
C26_2 H26_2 0.9500
C26_2 C27_2 1.362(2)
C27_2 H27_2 0.9500
C27_2 C28_2 1.434(2)
C29_2 H29A_2 0.9800
C29_2 H29B_2 0.9800
C29_2 H29C_2 0.9800

loop_
_geom_hbond_atom_site_label_D
_geom_hbond_atom_site_label_H
_geom_hbond_atom_site_label_A
_geom_hbond_distance_DH
_geom_hbond_distance_HA
_geom_hbond_distance_DA
_geom_hbond_angle_DHA
C5_1 H5_1 F13_2 0.95 2.18 3.0098(18) 145.1
C5_2 H5_2 F14_1 0.95 2.50 3.3784(18) 154.1

loop_
_geom_torsion_atom_site_label_1
_geom_torsion_atom_site_label_2
_geom_torsion_atom_site_label_3
_geom_torsion_atom_site_label_4
_geom_torsion
N10_1 C3_1 C2_1 C1_1 -0.69(18)
N10_1 C9_1 C8_1 C12_1 2.6(2)
N10_1 C9_1 C8_1 C15_1 -177.68(12)
C3_1 N10_1 C9_1 C1_1 0.60(16)
C3_1 N10_1 C9_1 C8_1 -174.10(13)
C3_1 N10_1 B4_1 N11_1 166.62(13)
C3_1 N10_1 B4_1 F13_1 -74.50(18)
C3_1 N10_1 B4_1 F14_1 46.9(2)
C3_1 C2_1 C1_1 C9_1 1.04(17)
C2_1 C1_1 C9_1 N10_1 -1.02(16)
C2_1 C1_1 C9_1 C8_1 172.95(15)
C1_1 C9_1 C8_1 C12_1 -170.75(15)
C1_1 C9_1 C8_1 C15_1 9.0(2)
C9_1 N10_1 C3_1 C2_1 0.05(17)
C9_1 N10_1 B4_1 N11_1 -20.98(18)
C9_1 N10_1 B4_1 F13_1 97.89(16)
C9_1 N10_1 B4_1 F14_1 -140.75(13)
C9_1 C8_1 C12_1 C7_1 172.21(15)
C9_1 C8_1 C12_1 N11_1 -4.4(2)
C9_1 C8_1 C15_1 C16_1 -72.95(18)
C9_1 C8_1 C15_1 C28_1 103.58(16)
C8_1 C12_1 C7_1 C6_1 -177.16(15)
C8_1 C12_1 N11_1 C5_1 177.54(14)
C8_1 C12_1 N11_1 B4_1 -8.3(2)
C8_1 C15_1 C16_1 C17_1 -7.0(2)
C8_1 C15_1 C16_1 C21_1 173.64(13)
C8_1 C15_1 C28_1 C23_1 -178.34(13)
C8_1 C15_1 C28_1 C27_1 0.2(2)
C12_1 C8_1 C15_1 C16_1 106.81(17)
C12_1 C8_1 C15_1 C28_1 -76.66(18)
C12_1 C7_1 C6_1 C5_1 0.11(17)
C12_1 N11_1 B4_1 N10_1 19.12(19)
C12_1 N11_1 B4_1 F13_1 -99.90(16)
C12_1 N11_1 B4_1 F14_1 138.91(14)
C7_1 C12_1 N11_1 C5_1 0.17(16)
C7_1 C12_1 N11_1 B4_1 174.30(13)
C7_1 C6_1 C5_1 N11_1 0.00(18)
C6_1 C5_1 N11_1 C12_1 -0.10(17)
C6_1 C5_1 N11_1 B4_1 -174.10(14)
C5_1 N11_1 B4_1 N10_1 -167.88(13)
C5_1 N11_1 B4_1 F13_1 73.10(18)
C5_1 N11_1 B4_1 F14_1 -48.1(2)
N11_1 C12_1 C7_1 C6_1 -0.17(17)
B4_1 N10_1 C3_1 C2_1 173.49(13)
B4_1 N10_1 C9_1 C1_1 -173.05(13)
B4_1 N10_1 C9_1 C8_1 12.2(2)
C15_1 C8_1 C12_1 C7_1 -7.5(2)
C15_1 C8_1 C12_1 N11_1 175.79(13)
C15_1 C16_1 C17_1 C18_1 175.90(15)
C15_1 C16_1 C21_1 C20_1 -173.55(13)
C15_1 C16_1 C21_1 C22_1 6.0(2)
C16_1 C15_1 C28_1 C23_1 -1.8(2)
C16_1 C15_1 C28_1 C27_1 176.73(13)
C16_1 C17_1 C18_1 C19_1 -1.0(2)
C16_1 C21_1 C22_1 C23_1 -4.4(2)
C16_1 C21_1 C22_1 C29_1 175.68(14)
C17_1 C16_1 C21_1 C20_1 7.1(2)
C17_1 C16_1 C21_1 C22_1 -173.36(14)
C17_1 C18_1 C19_1 C20_1 4.3(2)
C18_1 C19_1 C20_1 C21_1 -1.7(2)
C19_1 C20_1 C21_1 C16_1 -4.0(2)
C19_1 C20_1 C21_1 C22_1 176.42(15)
C20_1 C21_1 C22_1 C23_1 175.18(14)
C20_1 C21_1 C22_1 C29_1 -4.8(2)
C21_1 C16_1 C17_1 C18_1 -4.7(2)
C21_1 C22_1 C23_1 C24_1 -177.97(14)
C21_1 C22_1 C23_1 C28_1 -0.3(2)
C22_1 C23_1 C24_1 C25_1 175.61(15)
C22_1 C23_1 C28_1 C15_1 3.5(2)
C22_1 C23_1 C28_1 C27_1 -175.14(13)
C23_1 C24_1 C25_1 C26_1 0.2(2)
C24_1 C23_1 C28_1 C15_1 -178.81(13)
C24_1 C23_1 C28_1 C27_1 2.6(2)
C24_1 C25_1 C26_1 C27_1 1.2(2)
C25_1 C26_1 C27_1 C28_1 -0.6(2)
C26_1 C27_1 C28_1 C15_1 -179.89(14)
C26_1 C27_1 C28_1 C23_1 -1.3(2)
C28_1 C15_1 C16_1 C17_1 176.50(14)
C28_1 C15_1 C16_1 C21_1 -2.8(2)
C28_1 C23_1 C24_1 C25_1 -2.1(2)
C29_1 C22_1 C23_1 C24_1 2.0(2)
C29_1 C22_1 C23_1 C28_1 179.63(14)
N10_2 C3_2 C2_2 C1_2 -0.48(18)
N10_2 C9_2 C8_2 C12_2 3.7(2)
N10_2 C9_2 C8_2 C15_2 -173.56(13)
C3_2 N10_2 C9_2 C1_2 -0.93(16)
C3_2 N10_2 C9_2 C8_2 176.60(13)
C3_2 N10_2 B4_2 N11_2 179.30(13)
C3_2 N10_2 B4_2 F13_2 -62.54(19)
C3_2 N10_2 B4_2 F14_2 58.7(2)
C3_2 C2_2 C1_2 C9_2 -0.11(17)
C2_2 C1_2 C9_2 N10_2 0.63(16)
C2_2 C1_2 C9_2 C8_2 -176.54(16)
C1_2 C9_2 C8_2 C12_2 -179.44(15)
C1_2 C9_2 C8_2 C15_2 3.3(2)
C9_2 N10_2 C3_2 C2_2 0.88(17)
C9_2 N10_2 B4_2 N11_2 1.70(19)
C9_2 N10_2 B4_2 F13_2 119.86(15)
C9_2 N10_2 B4_2 F14_2 -118.87(15)
C9_2 C8_2 C12_2 C7_2 -178.28(15)
C9_2 C8_2 C12_2 N11_2 1.6(2)
C9_2 C8_2 C15_2 C16_2 78.22(19)
C9_2 C8_2 C15_2 C28_2 -106.85(17)
C8_2 C12_2 C7_2 C6_2 -179.80(15)
C8_2 C12_2 N11_2 C5_2 -179.89(13)
C8_2 C12_2 N11_2 B4_2 -5.6(2)
C8_2 C15_2 C16_2 C17_2 -6.1(2)
C8_2 C15_2 C16_2 C21_2 172.48(13)
C8_2 C15_2 C28_2 C23_2 -172.66(13)
C8_2 C15_2 C28_2 C27_2 8.3(2)
C12_2 C8_2 C15_2 C16_2 -99.10(17)
C12_2 C8_2 C15_2 C28_2 75.84(18)
C12_2 C7_2 C6_2 C5_2 -0.51(17)
C12_2 N11_2 B4_2 N10_2 3.75(19)
C12_2 N11_2 B4_2 F13_2 -114.65(15)
C12_2 N11_2 B4_2 F14_2 124.31(14)
C7_2 C12_2 N11_2 C5_2 0.01(16)
C7_2 C12_2 N11_2 B4_2 174.29(13)
C7_2 C6_2 C5_2 N11_2 0.54(18)
C6_2 C5_2 N11_2 C12_2 -0.34(17)
C6_2 C5_2 N11_2 B4_2 -174.53(14)
C5_2 N11_2 B4_2 N10_2 176.93(13)
C5_2 N11_2 B4_2 F13_2 58.52(19)
C5_2 N11_2 B4_2 F14_2 -62.52(19)
N11_2 C12_2 C7_2 C6_2 0.32(17)
B4_2 N10_2 C3_2 C2_2 -177.08(13)
B4_2 N10_2 C9_2 C1_2 177.05(13)
B4_2 N10_2 C9_2 C8_2 -5.4(2)
C15_2 C8_2 C12_2 C7_2 -0.9(2)
C15_2 C8_2 C12_2 N11_2 178.96(12)
C15_2 C16_2 C17_2 C18_2 178.28(16)
C15_2 C16_2 C21_2 C20_2 -177.37(14)
C15_2 C16_2 C21_2 C22_2 1.6(2)
C16_2 C15_2 C28_2 C23_2 2.2(2)
C16_2 C15_2 C28_2 C27_2 -176.86(14)
C16_2 C17_2 C18_2 C19_2 -1.0(3)
C16_2 C21_2 C22_2 C23_2 -0.5(2)
C16_2 C21_2 C22_2 C29_2 179.24(14)
C17_2 C16_2 C21_2 C20_2 1.2(2)
C17_2 C16_2 C21_2 C22_2 -179.85(14)
C17_2 C18_2 C19_2 C20_2 1.3(3)
C18_2 C19_2 C20_2 C21_2 -0.4(3)
C19_2 C20_2 C21_2 C16_2 -0.9(2)
C19_2 C20_2 C21_2 C22_2 -179.83(16)
C20_2 C21_2 C22_2 C23_2 178.39(14)
C20_2 C21_2 C22_2 C29_2 -1.9(2)
C21_2 C16_2 C17_2 C18_2 -0.3(2)
C21_2 C22_2 C23_2 C24_2 -178.84(14)
C21_2 C22_2 C23_2 C28_2 0.3(2)
C22_2 C23_2 C24_2 C25_2 -179.32(15)
C22_2 C23_2 C28_2 C15_2 -1.1(2)
C22_2 C23_2 C28_2 C27_2 177.98(14)
C23_2 C24_2 C25_2 C26_2 1.1(2)
C24_2 C23_2 C28_2 C15_2 178.02(14)
C24_2 C23_2 C28_2 C27_2 -2.9(2)
C24_2 C25_2 C26_2 C27_2 -2.5(2)
C25_2 C26_2 C27_2 C28_2 1.1(2)
C26_2 C27_2 C28_2 C15_2 -179.30(14)
C26_2 C27_2 C28_2 C23_2 1.6(2)
C28_2 C15_2 C16_2 C17_2 179.02(14)
C28_2 C15_2 C16_2 C21_2 -2.4(2)
C28_2 C23_2 C24_2 C25_2 1.5(2)
C29_2 C22_2 C23_2 C24_2 1.4(2)
C29_2 C22_2 C23_2 C28_2 -179.46(14)
